data_4083004
loop_
_publ_author_name
'Bramananthan, Nicola'
'Carmona, Mar\'ia'
'Lowe, John P.'
'Mahon, Mary F.'
'Poulten, Rebecca C.'
'Whittlesey, Michael K.'

_publ_section_title
;
 Rh--FHF and Rh--F Complexes Containing SmallN-Alkyl Substituted
 Six-Membered Ring N-Heterocyclic Carbenes
;
_journal_issue 8
_journal_name_full Organometallics
_journal_page_first 1986
_journal_paper_doi 10.1021/om500122e
_journal_volume 33
_journal_year 2014
_chemical_formula_sum 'C51 H52 N2 P2 Rh'
_chemical_formula_weight 857.80
_chemical_name_systematic
; 
 ? 
;
_space_group_IT_number 14
_symmetry_cell_setting monoclinic
_symmetry_space_group_name_Hall '-P 2yn'
_symmetry_space_group_name_H-M 'P 1 21/n 1'
_atom_sites_solution_hydrogens geom
_atom_sites_solution_primary direct
_atom_sites_solution_secondary difmap
_audit_creation_method SHELXL-97
_cell_angle_alpha 90.00
_cell_angle_beta 111.057(1)
_cell_angle_gamma 90.00
_cell_formula_units_Z 4
_cell_length_a 22.2440(3)
_cell_length_b 8.9180(2)
_cell_length_c 22.7000(4)
_cell_measurement_reflns_used 45496
_cell_measurement_temperature 150(2)
_cell_measurement_theta_max 27.485
_cell_measurement_theta_min 2.910
_cell_volume 4202.35(14)
_computing_cell_refinement 'HKL Scalepack (Otwinowski & Minor 1997)'
_computing_data_collection 'Collect (Bruker AXS BV 1997-2004)'
_computing_data_reduction 'Denzo & Scalepack (Otwinowski, Minor 1997)'
_computing_molecular_graphics 'ORTEX (P.McArdle 1995)'
_computing_publication_material 'SHELXL-97/2 (Sheldrick 1997)'
_computing_structure_refinement 'SHELXL-97/2 (Sheldrick 1997)'
_computing_structure_solution 'SHELXS-97 (Sheldrick 1990)'
_diffrn_ambient_temperature 150(2)
_diffrn_measured_fraction_theta_full 0.995
_diffrn_measured_fraction_theta_max 0.995
_diffrn_measurement_device_type '95mm CCD camera on \k-goniostat'
_diffrn_measurement_method CCD
_diffrn_radiation_monochromator 'horizonally mounted graphite crystal'
_diffrn_radiation_source 'fine-focus sealed tube'
_diffrn_radiation_type MoK\a
_diffrn_radiation_wavelength 0.71073
_diffrn_reflns_av_R_equivalents 0.0648
_diffrn_reflns_av_sigmaI/netI 0.0382
_diffrn_reflns_limit_h_max 28
_diffrn_reflns_limit_h_min -28
_diffrn_reflns_limit_k_max 11
_diffrn_reflns_limit_k_min -11
_diffrn_reflns_limit_l_max 29
_diffrn_reflns_limit_l_min -29
_diffrn_reflns_number 56654
_diffrn_reflns_theta_full 27.49
_diffrn_reflns_theta_max 27.49
_diffrn_reflns_theta_min 3.73
_exptl_absorpt_coefficient_mu 0.520
_exptl_absorpt_correction_T_max 0.863
_exptl_absorpt_correction_T_min 0.604
_exptl_absorpt_correction_type multi-scan
_exptl_absorpt_process_details
;
multi-scan from symmetry-related measurements 
 Sortav (Blessing 1995)
;
_exptl_crystal_colour block
_exptl_crystal_density_diffrn 1.356
_exptl_crystal_density_method 'not measured'
_exptl_crystal_description tabloid
_exptl_crystal_F_000 1788
_exptl_crystal_size_max 0.40
_exptl_crystal_size_mid 0.30
_exptl_crystal_size_min 0.10
_refine_diff_density_max 0.530
_refine_diff_density_min -0.812
_refine_diff_density_rms 0.065
_refine_ls_extinction_coef 0.0035(3)
_refine_ls_extinction_expression Fc^*^=kFc[1+0.001xFc^2^\l^3^/sin(2\q)]^-1/4^
_refine_ls_extinction_method SHELXL
_refine_ls_goodness_of_fit_ref 1.033
_refine_ls_hydrogen_treatment mixed
_refine_ls_matrix_type full
_refine_ls_number_parameters 512
_refine_ls_number_reflns 9611
_refine_ls_number_restraints 1
_refine_ls_restrained_S_all 1.033
_refine_ls_R_factor_all 0.0479
_refine_ls_R_factor_gt 0.0337
_refine_ls_shift/su_max 0.002
_refine_ls_shift/su_mean 0.000
_refine_ls_structure_factor_coef Fsqd
_refine_ls_weighting_details 'calc w=1/[\s^2^(Fo^2^)+(0.0400P)^2^+2.6319P] where P=(Fo^2^+2Fc^2^)/3'
_refine_ls_weighting_scheme calc
_refine_ls_wR_factor_gt 0.0810
_refine_ls_wR_factor_ref 0.0887
_reflns_number_gt 7846
_reflns_number_total 9611
_reflns_threshold_expression >2sigma(I)
_cod_data_source_file om500122e_si_001.cif
_cod_data_source_block h13mkw1
_cod_depositor_comments
;
The following automatic conversions were performed:

'_symmetry_cell_setting' value 'Monoclinic' changed to 'monoclinic'
according to
/usr/data/users/saulius/crontab/automatic-downloads/rss-feeds/ACS/lib/dictionaries/cif_core.dic
dictionary named 'cif_core.dic' version 2.4.2 from 2011-04-26.

Automatic conversion script
Id: cif_fix_values 2281 2013-09-26 08:29:07Z andrius 

 Adding full bibliography for 4083004--4083010.cif.
;
_cod_original_cell_volume 4202.35(13)
_cod_original_sg_symbol_H-M P21/n
_cod_database_code 4083004

loop_
_symmetry_equiv_pos_as_xyz
'x, y, z'
'-x+1/2, y+1/2, -z+1/2'
'-x, -y, -z'
'x-1/2, -y-1/2, z-1/2'

loop_
_atom_site_label
_atom_site_type_symbol
_atom_site_fract_x
_atom_site_fract_y
_atom_site_fract_z
_atom_site_U_iso_or_equiv
_atom_site_adp_type
_atom_site_occupancy
_atom_site_symmetry_multiplicity
_atom_site_calc_flag
_atom_site_refinement_flags
Rh1 Rh 0.408571(8) 0.264930(16) 0.144234(7) 0.02282(7) Uani 1 1 d D
P1 P 0.44882(2) 0.23647(6) 0.24877(2) 0.02222(12) Uani 1 1 d .
P2 P 0.33191(3) 0.25289(5) 0.04804(3) 0.02319(12) Uani 1 1 d .
N1 N 0.48172(9) 0.5084(2) 0.11090(9) 0.0323(4) Uani 1 1 d .
N2 N 0.40853(9) 0.60746(19) 0.14939(8) 0.0286(4) Uani 1 1 d .
C1 C 0.43466(10) 0.4850(2) 0.13447(9) 0.0247(4) Uani 1 1 d .
C2 C 0.50079(14) 0.6564(3) 0.09570(14) 0.0495(7) Uani 1 1 d .
H2A H 0.4741 0.6834 0.0517 0.059 Uiso 1 1 calc R
H2B H 0.5464 0.6540 0.0992 0.059 Uiso 1 1 calc R
C3 C 0.49228(15) 0.7701(3) 0.13963(15) 0.0487(7) Uani 1 1 d .
H3A H 0.4993 0.8713 0.1253 0.058 Uiso 1 1 calc R
H3B H 0.5250 0.7537 0.1822 0.058 Uiso 1 1 calc R
C4 C 0.42705(14) 0.7630(2) 0.14319(14) 0.0434(6) Uani 1 1 d .
H4A H 0.4265 0.8220 0.1799 0.052 Uiso 1 1 calc R
H4B H 0.3954 0.8079 0.1046 0.052 Uiso 1 1 calc R
C5 C 0.50817(12) 0.3815(3) 0.08842(13) 0.0427(6) Uani 1 1 d .
H5A H 0.4954 0.2882 0.1036 0.064 Uiso 1 1 calc R
H5B H 0.5553 0.3888 0.1043 0.064 Uiso 1 1 calc R
H5C H 0.4917 0.3816 0.0422 0.064 Uiso 1 1 calc R
C6 C 0.35682(11) 0.5942(3) 0.17405(11) 0.0328(5) Uani 1 1 d .
H6A H 0.3442 0.4887 0.1734 0.049 Uiso 1 1 calc R
H6B H 0.3197 0.6533 0.1479 0.049 Uiso 1 1 calc R
H6C H 0.3717 0.6315 0.2175 0.049 Uiso 1 1 calc R
C7 C 0.39200(9) 0.1363(2) 0.27678(10) 0.0257(4) Uani 1 1 d .
C8 C 0.33522(11) 0.2076(3) 0.27397(11) 0.0347(5) Uani 1 1 d .
H8 H 0.3281 0.3092 0.2607 0.042 Uiso 1 1 calc R
C9 C 0.28892(11) 0.1318(3) 0.29040(12) 0.0430(6) Uani 1 1 d .
H9 H 0.2507 0.1820 0.2889 0.052 Uiso 1 1 calc R
C10 C 0.29847(12) -0.0172(3) 0.30904(12) 0.0416(6) Uani 1 1 d .
H10 H 0.2672 -0.0689 0.3208 0.050 Uiso 1 1 calc R
C11 C 0.35355(12) -0.0895(3) 0.31030(12) 0.0379(5) Uani 1 1 d .
H11 H 0.3597 -0.1922 0.3220 0.045 Uiso 1 1 calc R
C12 C 0.40009(11) -0.0139(2) 0.29463(11) 0.0311(5) Uani 1 1 d .
H12 H 0.4380 -0.0652 0.2961 0.037 Uiso 1 1 calc R
C13 C 0.52374(9) 0.1300(2) 0.28647(10) 0.0243(4) Uani 1 1 d .
C14 C 0.55452(11) 0.0666(2) 0.24913(11) 0.0305(5) Uani 1 1 d .
H14 H 0.5356 0.0744 0.2045 0.037 Uiso 1 1 calc R
C15 C 0.61294(11) -0.0085(3) 0.27655(12) 0.0387(6) Uani 1 1 d .
H15 H 0.6337 -0.0517 0.2507 0.046 Uiso 1 1 calc R
C16 C 0.64056(11) -0.0201(3) 0.34146(12) 0.0386(6) Uani 1 1 d .
H16 H 0.6807 -0.0699 0.3602 0.046 Uiso 1 1 calc R
C17 C 0.60993(11) 0.0406(3) 0.37918(11) 0.0357(5) Uani 1 1 d .
H17 H 0.6285 0.0311 0.4238 0.043 Uiso 1 1 calc R
C18 C 0.55197(10) 0.1156(3) 0.35164(10) 0.0313(5) Uani 1 1 d .
H18 H 0.5312 0.1578 0.3777 0.038 Uiso 1 1 calc R
C19 C 0.46990(10) 0.4045(2) 0.29999(10) 0.0244(4) Uani 1 1 d .
C20 C 0.50874(10) 0.5107(2) 0.28557(10) 0.0288(5) Uani 1 1 d .
H20 H 0.5225 0.4936 0.2511 0.035 Uiso 1 1 calc R
C21 C 0.52749(11) 0.6408(3) 0.32096(11) 0.0336(5) Uani 1 1 d .
H21 H 0.5542 0.7114 0.3107 0.040 Uiso 1 1 calc R
C22 C 0.50774(11) 0.6685(3) 0.37090(11) 0.0349(5) Uani 1 1 d .
H22 H 0.5205 0.7579 0.3949 0.042 Uiso 1 1 calc R
C23 C 0.46923(12) 0.5651(3) 0.38570(11) 0.0364(5) Uani 1 1 d .
H23 H 0.4554 0.5837 0.4200 0.044 Uiso 1 1 calc R
C24 C 0.45051(11) 0.4339(2) 0.35073(11) 0.0309(5) Uani 1 1 d .
H24 H 0.4242 0.3634 0.3616 0.037 Uiso 1 1 calc R
C25 C 0.30140(10) 0.4356(2) 0.01267(10) 0.0297(5) Uani 1 1 d .
C26 C 0.33522(12) 0.5178(3) -0.01746(12) 0.0403(6) Uani 1 1 d .
H26 H 0.3697 0.4723 -0.0262 0.048 Uiso 1 1 calc R
C27 C 0.31869(15) 0.6667(3) -0.03490(13) 0.0544(8) Uani 1 1 d .
H27 H 0.3416 0.7215 -0.0560 0.065 Uiso 1 1 calc R
C28 C 0.26925(17) 0.7345(3) -0.02162(15) 0.0643(11) Uani 1 1 d .
H28 H 0.2586 0.8364 -0.0328 0.077 Uiso 1 1 calc R
C29 C 0.23549(15) 0.6540(3) 0.00779(14) 0.0567(8) Uani 1 1 d .
H29 H 0.2012 0.7003 0.0166 0.068 Uiso 1 1 calc R
C30 C 0.25106(12) 0.5050(3) 0.02479(12) 0.0399(6) Uani 1 1 d .
H30 H 0.2271 0.4503 0.0448 0.048 Uiso 1 1 calc R
C31 C 0.25639(10) 0.1549(2) 0.04112(10) 0.0286(5) Uani 1 1 d .
C32 C 0.20453(11) 0.1487(3) -0.01605(12) 0.0364(5) Uani 1 1 d .
H32 H 0.2072 0.1989 -0.0519 0.044 Uiso 1 1 calc R
C33 C 0.14921(12) 0.0701(3) -0.02111(14) 0.0444(6) Uani 1 1 d .
H33 H 0.1142 0.0662 -0.0604 0.053 Uiso 1 1 calc R
C34 C 0.14491(13) -0.0023(3) 0.03091(15) 0.0492(7) Uani 1 1 d .
H34 H 0.1071 -0.0569 0.0275 0.059 Uiso 1 1 calc R
C35 C 0.19514(14) 0.0046(3) 0.08743(16) 0.0538(7) Uani 1 1 d .
H35 H 0.1918 -0.0447 0.1232 0.065 Uiso 1 1 calc R
C36 C 0.25146(12) 0.0834(3) 0.09315(13) 0.0414(6) Uani 1 1 d .
H36 H 0.2861 0.0877 0.1327 0.050 Uiso 1 1 calc R
C37 C 0.35271(10) 0.1589(2) -0.01459(10) 0.0262(4) Uani 1 1 d .
C38 C 0.32218(11) 0.1840(3) -0.07917(11) 0.0339(5) Uani 1 1 d .
H38 H 0.2889 0.2568 -0.0935 0.041 Uiso 1 1 calc R
C39 C 0.33980(12) 0.1038(3) -0.12271(11) 0.0397(6) Uani 1 1 d .
H39 H 0.3186 0.1219 -0.1666 0.048 Uiso 1 1 calc R
C40 C 0.38825(11) -0.0026(3) -0.10245(12) 0.0368(5) Uani 1 1 d .
H40 H 0.3999 -0.0586 -0.1324 0.044 Uiso 1 1 calc R
C41 C 0.41945(11) -0.0270(3) -0.03906(12) 0.0352(5) Uani 1 1 d .
H41 H 0.4530 -0.0991 -0.0251 0.042 Uiso 1 1 calc R
C42 C 0.40202(10) 0.0537(2) 0.00491(11) 0.0295(5) Uani 1 1 d .
H42 H 0.4241 0.0365 0.0487 0.035 Uiso 1 1 calc R
C43 C 0.71680(16) 0.6348(4) 0.29435(17) 0.0638(8) Uani 1 1 d .
H43 H 0.7365 0.7232 0.3161 0.077 Uiso 1 1 calc R
C44 C 0.72025(16) 0.6005(4) 0.23668(16) 0.0644(9) Uani 1 1 d .
H44 H 0.7431 0.6648 0.2187 0.077 Uiso 1 1 calc R
C45 C 0.69129(19) 0.4760(4) 0.20535(16) 0.0737(10) Uani 1 1 d .
H45 H 0.6928 0.4544 0.1649 0.088 Uiso 1 1 calc R
C46 C 0.65944(18) 0.3799(4) 0.23219(17) 0.0734(10) Uani 1 1 d .
H46 H 0.6393 0.2922 0.2101 0.088 Uiso 1 1 calc R
C47 C 0.65683(14) 0.4104(4) 0.29042(15) 0.0584(8) Uani 1 1 d .
H47 H 0.6362 0.3430 0.3095 0.070 Uiso 1 1 calc R
C48 C 0.68427(14) 0.5389(4) 0.32042(16) 0.0585(8) Uani 1 1 d .
H48 H 0.6810 0.5632 0.3599 0.070 Uiso 1 1 calc R
C49 C 0.05582(15) 0.5698(3) 0.03730(13) 0.0527(7) Uani 1 1 d .
H49 H 0.0944 0.6181 0.0630 0.063 Uiso 1 1 calc R
C50 C 0.05663(15) 0.4192(3) 0.02324(13) 0.0511(7) Uani 1 1 d .
H50 H 0.0957 0.3639 0.0393 0.061 Uiso 1 1 calc R
C51 C 0.00075(15) 0.3497(3) -0.01413(12) 0.0497(7) Uani 1 1 d .
H51 H 0.0011 0.2463 -0.0240 0.060 Uiso 1 1 calc R
H1 H 0.3933(13) 0.0912(10) 0.1500(12) 0.052(8) Uiso 1 1 d D

loop_
_atom_site_aniso_label
_atom_site_aniso_U_11
_atom_site_aniso_U_22
_atom_site_aniso_U_33
_atom_site_aniso_U_23
_atom_site_aniso_U_13
_atom_site_aniso_U_12
Rh1 0.02690(10) 0.01929(9) 0.01963(9) -0.00054(6) 0.00518(7) 0.00095(6)
P1 0.0222(3) 0.0228(3) 0.0200(3) -0.00011(19) 0.0057(2) 0.00130(18)
P2 0.0254(3) 0.0204(3) 0.0216(3) -0.00072(19) 0.0058(2) -0.00067(18)
N1 0.0357(10) 0.0297(10) 0.0371(11) -0.0028(8) 0.0198(9) -0.0054(8)
N2 0.0356(10) 0.0199(8) 0.0309(10) -0.0022(7) 0.0125(8) -0.0016(7)
C1 0.0266(10) 0.0244(10) 0.0204(10) -0.0010(8) 0.0051(8) -0.0017(8)
C2 0.0591(17) 0.0431(15) 0.0547(17) -0.0018(13) 0.0308(14) -0.0158(12)
C3 0.0615(18) 0.0317(13) 0.0558(18) -0.0033(11) 0.0246(15) -0.0167(11)
C4 0.0627(17) 0.0208(11) 0.0492(16) -0.0037(10) 0.0229(13) -0.0047(10)
C5 0.0417(14) 0.0442(14) 0.0514(16) -0.0050(12) 0.0276(12) 0.0008(11)
C6 0.0334(12) 0.0307(11) 0.0356(13) -0.0027(9) 0.0140(10) 0.0055(9)
C7 0.0226(10) 0.0309(11) 0.0213(10) -0.0021(8) 0.0052(8) -0.0022(8)
C8 0.0279(11) 0.0387(13) 0.0364(13) 0.0061(10) 0.0102(10) 0.0030(9)
C9 0.0255(12) 0.0568(16) 0.0474(15) 0.0031(12) 0.0139(11) 0.0017(11)
C10 0.0320(13) 0.0518(15) 0.0415(14) -0.0017(12) 0.0138(11) -0.0140(11)
C11 0.0424(14) 0.0319(12) 0.0383(13) -0.0021(10) 0.0131(11) -0.0097(10)
C12 0.0302(11) 0.0293(11) 0.0333(12) -0.0026(9) 0.0107(9) -0.0010(9)
C13 0.0229(10) 0.0222(10) 0.0253(10) -0.0006(8) 0.0057(8) -0.0014(7)
C14 0.0333(12) 0.0310(11) 0.0267(11) -0.0018(9) 0.0102(9) 0.0032(9)
C15 0.0361(13) 0.0434(14) 0.0398(14) 0.0004(11) 0.0174(11) 0.0126(10)
C16 0.0273(12) 0.0398(13) 0.0443(14) 0.0032(11) 0.0073(10) 0.0087(9)
C17 0.0312(12) 0.0411(13) 0.0276(12) 0.0013(10) 0.0018(9) 0.0051(10)
C18 0.0293(11) 0.0374(12) 0.0256(11) -0.0008(9) 0.0079(9) 0.0052(9)
C19 0.0241(10) 0.0230(10) 0.0236(10) 0.0005(8) 0.0054(8) 0.0033(7)
C20 0.0291(11) 0.0324(11) 0.0247(11) -0.0025(9) 0.0096(9) -0.0010(8)
C21 0.0347(12) 0.0307(12) 0.0323(12) -0.0009(9) 0.0083(10) -0.0055(9)
C22 0.0439(13) 0.0254(11) 0.0330(12) -0.0062(9) 0.0109(10) -0.0002(9)
C23 0.0485(14) 0.0320(12) 0.0327(13) -0.0051(10) 0.0194(11) 0.0009(10)
C24 0.0378(12) 0.0266(11) 0.0306(11) -0.0006(9) 0.0153(10) -0.0012(9)
C25 0.0300(11) 0.0242(10) 0.0253(11) -0.0020(8) -0.0019(9) -0.0018(8)
C26 0.0423(14) 0.0299(12) 0.0374(13) 0.0066(10) 0.0006(11) -0.0081(10)
C27 0.0657(19) 0.0301(13) 0.0438(15) 0.0098(11) -0.0090(14) -0.0149(13)
C28 0.079(2) 0.0218(13) 0.0541(19) -0.0010(12) -0.0227(17) 0.0066(13)
C29 0.0602(18) 0.0333(14) 0.0532(17) -0.0109(13) -0.0078(14) 0.0184(13)
C30 0.0397(13) 0.0330(12) 0.0367(13) -0.0075(10) 0.0011(11) 0.0057(10)
C31 0.0300(11) 0.0243(10) 0.0334(12) -0.0044(9) 0.0138(9) -0.0013(8)
C32 0.0313(12) 0.0362(13) 0.0404(13) -0.0075(10) 0.0111(10) -0.0051(9)
C33 0.0311(13) 0.0456(15) 0.0560(17) -0.0159(13) 0.0150(12) -0.0057(10)
C34 0.0368(14) 0.0434(15) 0.075(2) -0.0140(14) 0.0293(14) -0.0115(11)
C35 0.0553(17) 0.0539(17) 0.0644(19) 0.0048(14) 0.0363(16) -0.0108(13)
C36 0.0409(14) 0.0448(14) 0.0406(14) 0.0009(11) 0.0172(11) -0.0069(11)
C37 0.0266(10) 0.0246(10) 0.0271(11) -0.0032(8) 0.0095(9) -0.0048(8)
C38 0.0338(12) 0.0373(12) 0.0285(12) -0.0002(10) 0.0089(10) 0.0042(10)
C39 0.0475(15) 0.0461(14) 0.0260(12) -0.0025(10) 0.0137(11) -0.0007(11)
C40 0.0418(13) 0.0340(12) 0.0407(14) -0.0089(10) 0.0222(11) -0.0052(10)
C41 0.0339(12) 0.0273(11) 0.0459(14) -0.0033(10) 0.0162(11) 0.0005(9)
C42 0.0304(11) 0.0256(11) 0.0305(11) -0.0012(9) 0.0085(9) -0.0009(8)
C43 0.064(2) 0.0539(19) 0.072(2) 0.0018(16) 0.0223(17) 0.0042(15)
C44 0.068(2) 0.062(2) 0.060(2) 0.0225(17) 0.0198(17) 0.0138(16)
C45 0.094(3) 0.080(3) 0.0443(18) 0.0030(17) 0.0212(18) 0.008(2)
C46 0.080(2) 0.073(2) 0.061(2) -0.0129(18) 0.0175(19) -0.0165(19)
C47 0.0408(16) 0.075(2) 0.0564(19) 0.0039(16) 0.0144(14) -0.0037(14)
C48 0.0509(17) 0.069(2) 0.0583(19) 0.0000(16) 0.0232(15) 0.0034(15)
C49 0.0640(19) 0.0559(18) 0.0365(15) -0.0005(13) 0.0161(13) -0.0127(14)
C50 0.0627(18) 0.0551(17) 0.0358(15) 0.0057(12) 0.0181(13) 0.0020(14)
C51 0.078(2) 0.0430(15) 0.0311(13) 0.0025(11) 0.0230(14) -0.0044(14)

loop_
_atom_type_symbol
_atom_type_description
_atom_type_scat_dispersion_real
_atom_type_scat_dispersion_imag
_atom_type_scat_source
C C 0.0033 0.0016 'International Tables Vol C Tables 4.2.6.8 and 6.1.1.4'
H H 0.0000 0.0000 'International Tables Vol C Tables 4.2.6.8 and 6.1.1.4'
N N 0.0061 0.0033 'International Tables Vol C Tables 4.2.6.8 and 6.1.1.4'
P P 0.1023 0.0942 'International Tables Vol C Tables 4.2.6.8 and 6.1.1.4'
Rh Rh -1.1178 0.9187 'International Tables Vol C Tables 4.2.6.8 and 6.1.1.4'

loop_
_geom_angle_atom_site_label_1
_geom_angle_atom_site_label_2
_geom_angle_atom_site_label_3
_geom_angle
_geom_angle_site_symmetry_1
_geom_angle_site_symmetry_3
C1 Rh1 P1 101.54(6) . .
C1 Rh1 P2 94.89(6) . .
P1 Rh1 P2 155.03(2) . .
C1 Rh1 H1 175.2(10) . .
P1 Rh1 H1 79.5(9) . .
P2 Rh1 H1 85.6(9) . .
C7 P1 C13 102.04(9) . .
C7 P1 C19 103.11(10) . .
C13 P1 C19 98.21(9) . .
C7 P1 Rh1 111.13(7) . .
C13 P1 Rh1 120.26(7) . .
C19 P1 Rh1 119.39(7) . .
C25 P2 C37 102.80(10) . .
C25 P2 C31 101.57(10) . .
C37 P2 C31 101.03(9) . .
C25 P2 Rh1 114.61(7) . .
C37 P2 Rh1 117.31(7) . .
C31 P2 Rh1 117.12(7) . .
C1 N1 C5 119.25(19) . .
C1 N1 C2 124.3(2) . .
C5 N1 C2 115.6(2) . .
C1 N2 C6 120.47(18) . .
C1 N2 C4 125.8(2) . .
C6 N2 C4 113.71(19) . .
N2 C1 N1 116.31(18) . .
N2 C1 Rh1 125.47(15) . .
N1 C1 Rh1 118.22(15) . .
N1 C2 C3 109.9(2) . .
N1 C2 H2A 109.7 . .
C3 C2 H2A 109.7 . .
N1 C2 H2B 109.7 . .
C3 C2 H2B 109.7 . .
H2A C2 H2B 108.2 . .
C2 C3 C4 111.8(2) . .
C2 C3 H3A 109.3 . .
C4 C3 H3A 109.3 . .
C2 C3 H3B 109.3 . .
C4 C3 H3B 109.3 . .
H3A C3 H3B 107.9 . .
N2 C4 C3 111.1(2) . .
N2 C4 H4A 109.4 . .
C3 C4 H4A 109.4 . .
N2 C4 H4B 109.4 . .
C3 C4 H4B 109.4 . .
H4A C4 H4B 108.0 . .
N1 C5 H5A 109.5 . .
N1 C5 H5B 109.5 . .
H5A C5 H5B 109.5 . .
N1 C5 H5C 109.5 . .
H5A C5 H5C 109.5 . .
H5B C5 H5C 109.5 . .
N2 C6 H6A 109.5 . .
N2 C6 H6B 109.5 . .
H6A C6 H6B 109.5 . .
N2 C6 H6C 109.5 . .
H6A C6 H6C 109.5 . .
H6B C6 H6C 109.5 . .
C12 C7 C8 118.2(2) . .
C12 C7 P1 122.37(16) . .
C8 C7 P1 119.10(17) . .
C9 C8 C7 120.8(2) . .
C9 C8 H8 119.6 . .
C7 C8 H8 119.6 . .
C10 C9 C8 120.0(2) . .
C10 C9 H9 120.0 . .
C8 C9 H9 120.0 . .
C11 C10 C9 119.5(2) . .
C11 C10 H10 120.2 . .
C9 C10 H10 120.2 . .
C10 C11 C12 120.6(2) . .
C10 C11 H11 119.7 . .
C12 C11 H11 119.7 . .
C11 C12 C7 120.8(2) . .
C11 C12 H12 119.6 . .
C7 C12 H12 119.6 . .
C14 C13 C18 118.65(19) . .
C14 C13 P1 119.31(16) . .
C18 C13 P1 122.00(16) . .
C13 C14 C15 120.6(2) . .
C13 C14 H14 119.7 . .
C15 C14 H14 119.7 . .
C16 C15 C14 119.9(2) . .
C16 C15 H15 120.1 . .
C14 C15 H15 120.1 . .
C15 C16 C17 120.1(2) . .
C15 C16 H16 119.9 . .
C17 C16 H16 119.9 . .
C16 C17 C18 119.7(2) . .
C16 C17 H17 120.1 . .
C18 C17 H17 120.1 . .
C17 C18 C13 121.1(2) . .
C17 C18 H18 119.5 . .
C13 C18 H18 119.5 . .
C24 C19 C20 117.88(19) . .
C24 C19 P1 126.02(16) . .
C20 C19 P1 116.10(16) . .
C21 C20 C19 120.9(2) . .
C21 C20 H20 119.5 . .
C19 C20 H20 119.5 . .
C22 C21 C20 120.5(2) . .
C22 C21 H21 119.7 . .
C20 C21 H21 119.7 . .
C21 C22 C23 119.4(2) . .
C21 C22 H22 120.3 . .
C23 C22 H22 120.3 . .
C22 C23 C24 120.5(2) . .
C22 C23 H23 119.7 . .
C24 C23 H23 119.7 . .
C23 C24 C19 120.8(2) . .
C23 C24 H24 119.6 . .
C19 C24 H24 119.6 . .
C30 C25 C26 118.6(2) . .
C30 C25 P2 120.39(19) . .
C26 C25 P2 120.13(18) . .
C25 C26 C27 120.4(3) . .
C25 C26 H26 119.8 . .
C27 C26 H26 119.8 . .
C28 C27 C26 120.3(3) . .
C28 C27 H27 119.9 . .
C26 C27 H27 119.9 . .
C29 C28 C27 119.7(2) . .
C29 C28 H28 120.2 . .
C27 C28 H28 120.2 . .
C28 C29 C30 120.6(3) . .
C28 C29 H29 119.7 . .
C30 C29 H29 119.7 . .
C25 C30 C29 120.5(3) . .
C25 C30 H30 119.7 . .
C29 C30 H30 119.7 . .
C36 C31 C32 119.0(2) . .
C36 C31 P2 119.62(17) . .
C32 C31 P2 121.37(18) . .
C33 C32 C31 120.7(2) . .
C33 C32 H32 119.6 . .
C31 C32 H32 119.6 . .
C34 C33 C32 119.9(2) . .
C34 C33 H33 120.0 . .
C32 C33 H33 120.0 . .
C35 C34 C33 119.9(2) . .
C35 C34 H34 120.1 . .
C33 C34 H34 120.1 . .
C34 C35 C36 120.8(3) . .
C34 C35 H35 119.6 . .
C36 C35 H35 119.6 . .
C31 C36 C35 119.7(2) . .
C31 C36 H36 120.2 . .
C35 C36 H36 120.2 . .
C42 C37 C38 118.3(2) . .
C42 C37 P2 116.66(16) . .
C38 C37 P2 125.06(17) . .
C39 C38 C37 120.8(2) . .
C39 C38 H38 119.6 . .
C37 C38 H38 119.6 . .
C40 C39 C38 120.2(2) . .
C40 C39 H39 119.9 . .
C38 C39 H39 119.9 . .
C41 C40 C39 119.8(2) . .
C41 C40 H40 120.1 . .
C39 C40 H40 120.1 . .
C40 C41 C42 120.2(2) . .
C40 C41 H41 119.9 . .
C42 C41 H41 119.9 . .
C37 C42 C41 120.7(2) . .
C37 C42 H42 119.6 . .
C41 C42 H42 119.6 . .
C44 C43 C48 119.2(3) . .
C44 C43 H43 120.4 . .
C48 C43 H43 120.4 . .
C45 C44 C43 120.4(3) . .
C45 C44 H44 119.8 . .
C43 C44 H44 119.8 . .
C44 C45 C46 120.0(3) . .
C44 C45 H45 120.0 . .
C46 C45 H45 120.0 . .
C47 C46 C45 120.4(3) . .
C47 C46 H46 119.8 . .
C45 C46 H46 119.8 . .
C48 C47 C46 118.9(3) . .
C48 C47 H47 120.6 . .
C46 C47 H47 120.6 . .
C47 C48 C43 121.1(3) . .
C47 C48 H48 119.5 . .
C43 C48 H48 119.5 . .
C51 C49 C50 120.2(3) 3_565 .
C51 C49 H49 119.9 3_565 .
C50 C49 H49 119.9 . .
C51 C50 C49 119.8(3) . .
C51 C50 H50 120.1 . .
C49 C50 H50 120.1 . .
C50 C51 C49 120.0(3) . 3_565
C50 C51 H51 120.0 . .
C49 C51 H51 120.0 3_565 .

loop_
_geom_bond_atom_site_label_1
_geom_bond_atom_site_label_2
_geom_bond_distance
_geom_bond_site_symmetry_2
Rh1 C1 2.081(2) .
Rh1 P1 2.2294(5) .
Rh1 P2 2.2388(5) .
Rh1 H1 1.601(5) .
P1 C7 1.838(2) .
P1 C13 1.840(2) .
P1 C19 1.851(2) .
P2 C25 1.835(2) .
P2 C37 1.847(2) .
P2 C31 1.849(2) .
N1 C1 1.352(3) .
N1 C5 1.450(3) .
N1 C2 1.465(3) .
N2 C1 1.337(3) .
N2 C6 1.454(3) .
N2 C4 1.468(3) .
C2 C3 1.481(4) .
C2 H2A 0.9900 .
C2 H2B 0.9900 .
C3 C4 1.483(4) .
C3 H3A 0.9900 .
C3 H3B 0.9900 .
C4 H4A 0.9900 .
C4 H4B 0.9900 .
C5 H5A 0.9800 .
C5 H5B 0.9800 .
C5 H5C 0.9800 .
C6 H6A 0.9800 .
C6 H6B 0.9800 .
C6 H6C 0.9800 .
C7 C12 1.392(3) .
C7 C8 1.395(3) .
C8 C9 1.390(3) .
C8 H8 0.9500 .
C9 C10 1.387(4) .
C9 H9 0.9500 .
C10 C11 1.376(4) .
C10 H10 0.9500 .
C11 C12 1.385(3) .
C11 H11 0.9500 .
C12 H12 0.9500 .
C13 C14 1.387(3) .
C13 C18 1.390(3) .
C14 C15 1.394(3) .
C14 H14 0.9500 .
C15 C16 1.382(4) .
C15 H15 0.9500 .
C16 C17 1.382(3) .
C16 H16 0.9500 .
C17 C18 1.386(3) .
C17 H17 0.9500 .
C18 H18 0.9500 .
C19 C24 1.392(3) .
C19 C20 1.398(3) .
C20 C21 1.388(3) .
C20 H20 0.9500 .
C21 C22 1.377(3) .
C21 H21 0.9500 .
C22 C23 1.380(3) .
C22 H22 0.9500 .
C23 C24 1.391(3) .
C23 H23 0.9500 .
C24 H24 0.9500 .
C25 C30 1.391(3) .
C25 C26 1.393(3) .
C26 C27 1.397(3) .
C26 H26 0.9500 .
C27 C28 1.380(5) .
C27 H27 0.9500 .
C28 C29 1.373(5) .
C28 H28 0.9500 .
C29 C30 1.392(4) .
C29 H29 0.9500 .
C30 H30 0.9500 .
C31 C36 1.381(3) .
C31 C32 1.394(3) .
C32 C33 1.384(3) .
C32 H32 0.9500 .
C33 C34 1.379(4) .
C33 H33 0.9500 .
C34 C35 1.367(4) .
C34 H34 0.9500 .
C35 C36 1.401(4) .
C35 H35 0.9500 .
C36 H36 0.9500 .
C37 C42 1.390(3) .
C37 C38 1.395(3) .
C38 C39 1.386(3) .
C38 H38 0.9500 .
C39 C40 1.385(3) .
C39 H39 0.9500 .
C40 C41 1.372(3) .
C40 H40 0.9500 .
C41 C42 1.394(3) .
C41 H41 0.9500 .
C42 H42 0.9500 .
C43 C44 1.373(5) .
C43 C48 1.383(5) .
C43 H43 0.9500 .
C44 C45 1.351(5) .
C44 H44 0.9500 .
C45 C46 1.385(5) .
C45 H45 0.9500 .
C46 C47 1.371(5) .
C46 H46 0.9500 .
C47 C48 1.361(4) .
C47 H47 0.9500 .
C48 H48 0.9500 .
C49 C51 1.378(4) 3_565
C49 C50 1.382(4) .
C49 H49 0.9500 .
C50 C51 1.375(4) .
C50 H50 0.9500 .
C51 C49 1.378(4) 3_565
C51 H51 0.9500 .

loop_
_geom_torsion_atom_site_label_1
_geom_torsion_atom_site_label_2
_geom_torsion_atom_site_label_3
_geom_torsion_atom_site_label_4
_geom_torsion
_geom_torsion_site_symmetry_1
_geom_torsion_site_symmetry_4
C1 Rh1 P1 C7 137.72(9) . .
P2 Rh1 P1 C7 7.58(9) . .
C1 Rh1 P1 C13 -103.31(9) . .
P2 Rh1 P1 C13 126.56(8) . .
C1 Rh1 P1 C19 17.92(10) . .
P2 Rh1 P1 C19 -112.21(9) . .
C1 Rh1 P2 C25 -20.95(10) . .
P1 Rh1 P2 C25 110.30(9) . .
C1 Rh1 P2 C37 99.77(10) . .
P1 Rh1 P2 C37 -128.98(8) . .
C1 Rh1 P2 C31 -139.80(10) . .
P1 Rh1 P2 C31 -8.55(10) . .
C6 N2 C1 N1 178.94(19) . .
C4 N2 C1 N1 -0.9(3) . .
C6 N2 C1 Rh1 -0.8(3) . .
C4 N2 C1 Rh1 179.40(18) . .
C5 N1 C1 N2 -174.5(2) . .
C2 N1 C1 N2 -5.9(3) . .
C5 N1 C1 Rh1 5.2(3) . .
C2 N1 C1 Rh1 173.85(18) . .
P1 Rh1 C1 N2 -71.91(17) . .
P2 Rh1 C1 N2 89.20(17) . .
P1 Rh1 C1 N1 108.39(15) . .
P2 Rh1 C1 N1 -90.51(16) . .
C1 N1 C2 C3 32.3(3) . .
C5 N1 C2 C3 -158.7(2) . .
N1 C2 C3 C4 -51.0(3) . .
C1 N2 C4 C3 -19.8(3) . .
C6 N2 C4 C3 160.4(2) . .
C2 C3 C4 N2 45.5(3) . .
C13 P1 C7 C12 -25.7(2) . .
C19 P1 C7 C12 -127.21(18) . .
Rh1 P1 C7 C12 103.72(17) . .
C13 P1 C7 C8 161.18(18) . .
C19 P1 C7 C8 59.66(19) . .
Rh1 P1 C7 C8 -69.41(18) . .
C12 C7 C8 C9 1.9(3) . .
P1 C7 C8 C9 175.30(19) . .
C7 C8 C9 C10 -0.9(4) . .
C8 C9 C10 C11 -0.9(4) . .
C9 C10 C11 C12 1.6(4) . .
C10 C11 C12 C7 -0.5(4) . .
C8 C7 C12 C11 -1.2(3) . .
P1 C7 C12 C11 -174.38(18) . .
C7 P1 C13 C14 122.88(18) . .
C19 P1 C13 C14 -131.75(18) . .
Rh1 P1 C13 C14 -0.6(2) . .
C7 P1 C13 C18 -59.59(19) . .
C19 P1 C13 C18 45.79(19) . .
Rh1 P1 C13 C18 176.95(15) . .
C18 C13 C14 C15 -0.7(3) . .
P1 C13 C14 C15 176.92(18) . .
C13 C14 C15 C16 0.0(4) . .
C14 C15 C16 C17 1.0(4) . .
C15 C16 C17 C18 -1.2(4) . .
C16 C17 C18 C13 0.4(4) . .
C14 C13 C18 C17 0.5(3) . .
P1 C13 C18 C17 -177.05(18) . .
C7 P1 C19 C24 5.4(2) . .
C13 P1 C19 C24 -99.08(19) . .
Rh1 P1 C19 C24 129.19(17) . .
C7 P1 C19 C20 -174.37(16) . .
C13 P1 C19 C20 81.14(17) . .
Rh1 P1 C19 C20 -50.59(17) . .
C24 C19 C20 C21 0.3(3) . .
P1 C19 C20 C21 -179.94(17) . .
C19 C20 C21 C22 -0.5(3) . .
C20 C21 C22 C23 0.3(3) . .
C21 C22 C23 C24 0.1(4) . .
C22 C23 C24 C19 -0.3(3) . .
C20 C19 C24 C23 0.1(3) . .
P1 C19 C24 C23 -179.64(17) . .
C37 P2 C25 C30 144.47(17) . .
C31 P2 C25 C30 40.18(19) . .
Rh1 P2 C25 C30 -87.09(18) . .
C37 P2 C25 C26 -46.6(2) . .
C31 P2 C25 C26 -150.91(18) . .
Rh1 P2 C25 C26 81.82(19) . .
C30 C25 C26 C27 0.1(3) . .
P2 C25 C26 C27 -169.04(18) . .
C25 C26 C27 C28 0.9(4) . .
C26 C27 C28 C29 -1.2(4) . .
C27 C28 C29 C30 0.5(4) . .
C26 C25 C30 C29 -0.8(3) . .
P2 C25 C30 C29 168.31(18) . .
C28 C29 C30 C25 0.5(4) . .
C25 P2 C31 C36 -130.61(19) . .
C37 P2 C31 C36 123.71(19) . .
Rh1 P2 C31 C36 -5.0(2) . .
C25 P2 C31 C32 50.8(2) . .
C37 P2 C31 C32 -54.9(2) . .
Rh1 P2 C31 C32 176.41(16) . .
C36 C31 C32 C33 -1.1(3) . .
P2 C31 C32 C33 177.54(18) . .
C31 C32 C33 C34 0.4(4) . .
C32 C33 C34 C35 0.5(4) . .
C33 C34 C35 C36 -0.6(4) . .
C32 C31 C36 C35 0.9(4) . .
P2 C31 C36 C35 -177.7(2) . .
C34 C35 C36 C31 -0.1(4) . .
C25 P2 C37 C42 151.38(16) . .
C31 P2 C37 C42 -103.91(17) . .
Rh1 P2 C37 C42 24.65(18) . .
C25 P2 C37 C38 -29.7(2) . .
C31 P2 C37 C38 75.0(2) . .
Rh1 P2 C37 C38 -156.44(17) . .
C42 C37 C38 C39 1.2(3) . .
P2 C37 C38 C39 -177.67(18) . .
C37 C38 C39 C40 -0.1(4) . .
C38 C39 C40 C41 -0.9(4) . .
C39 C40 C41 C42 0.7(3) . .
C38 C37 C42 C41 -1.4(3) . .
P2 C37 C42 C41 177.58(16) . .
C40 C41 C42 C37 0.4(3) . .
C48 C43 C44 C45 1.1(5) . .
C43 C44 C45 C46 -1.8(5) . .
C44 C45 C46 C47 0.3(6) . .
C45 C46 C47 C48 2.0(5) . .
C46 C47 C48 C43 -2.8(5) . .
C44 C43 C48 C47 1.2(5) . .
C51 C49 C50 C51 0.1(5) 3_565 .
C49 C50 C51 C49 -0.1(5) . 3_565
